data_8101518
loop_
_publ_author_name
'Hauss\"uhl, Eiken'
'Giester, Gerald'
'Tillmanns, Ekkehart'

_publ_section_title
;
Crystal structure of thallium guanidinium zirconium bis(nitrilotriacetate) 
dihydrate, Tl(C(NH~2~)~3~)Zr(N(CH~2~COO)~3~)~2~ &#x00B7; 2 H~2~O
;
_journal_issue 3
_journal_name_full 'Zeitschrift f\"ur Kristallographie - New Crystal Structures'
_journal_page_first 375
_journal_page_last 376
_journal_volume 214
_journal_year 1999
_chemical_formula_structural 'Tl (C (N H2)3) Zr (N (C H2 C O O)3)2 (H2 O)2'
_chemical_formula_sum 'C13 H22 N5 O14 Tl Zr'
_chemical_formula_weight 767.95
_space_group_IT_number 4
_symmetry_cell_setting monoclinic
_symmetry_space_group_name_Hall 'P 2yb'
_symmetry_space_group_name_H-M 'P 1 21 1'
_cell_angle_alpha 90.00
_cell_angle_beta 114.380(10)
_cell_angle_gamma 90.00
_cell_formula_units_Z 2
_cell_length_a 9.941(2)
_cell_length_b 11.209(2)
_cell_length_c 10.639(2)
_cell_measurement_temperature 100(2)
_cell_volume 1079.8(4)
_diffrn_ambient_temperature 100(2)
_exptl_crystal_density_diffrn 2.362
_exptl_crystal_density_meas 2.354(3)
_exptl_crystal_density_meas_temp 293
_refine_ls_R_factor_obs 0.0256
_refine_ls_wR_factor_obs 0.0623
_cod_depositor_comments
;
The following automatic conversions were performed:

Tag '_exptl_crystal_density_meas' value '2.354(3) (293 K)' was
modified to '2.354(3)'. New tag '_exptl_crystal_density_meas_temp'
was created. The value of new tag set to - '293'.

Automatic conversion script
Id: cif_fix_values 3130 2015-03-20 13:55:49Z robertas 
;
_cod_original_sg_symbol_H-M 'P 21'
_cod_database_code 8101518

loop_
_symmetry_equiv_pos_as_xyz
'x, y, z'
'-x, y+1/2, -z'

loop_
_atom_site_label
_atom_site_type_symbol
_atom_site_fract_x
_atom_site_fract_y
_atom_site_fract_z
_atom_site_U_iso_or_equiv
_atom_site_adp_type
_atom_site_occupancy
_atom_site_calc_flag
_atom_site_refinement_flags
_atom_site_disorder_assembly
_atom_site_disorder_group
Tl Tl 0.624905(19) 0.94043(3) 0.61334(2) 0.04361(6) Uani 1 d . . .
Zr Zr 0.08953(4) 0.84069(3) 0.27828(3) 0.01913(8) Uani 1 d . . .
N71 N 1.5718(5) 1.1388(4) 1.1104(5) 0.0429(10) Uani 1 d . . .
H71A H 1.5947 1.1633 1.1934 0.051 Uiso 1 calc R . .
H71B H 1.6057 1.1752 1.0585 0.051 Uiso 1 calc R . .
N72 N 1.4490(7) 1.0104(7) 0.9350(7) 0.081(2) Uani 1 d . . .
H72A H 1.4822 1.0480 0.8832 0.097 Uiso 1 calc R . .
H72B H 1.3923 0.9496 0.9033 0.097 Uiso 1 calc R . .
N73 N 1.4350(6) 0.9921(6) 1.1449(8) 0.075(2) Uani 1 d . . .
H73A H 1.4590 1.0178 1.2275 0.090 Uiso 1 calc R . .
H73B H 1.3781 0.9311 1.1156 0.090 Uiso 1 calc R . .
N1 N -0.0675(4) 0.7325(3) 0.0673(3) 0.0208(6) Uani 1 d . . .
N2 N 0.0396(4) 0.9949(3) 0.4192(4) 0.0244(7) Uani 1 d . . .
C11 C -0.0868(5) 0.6103(4) 0.1057(5) 0.0274(9) Uani 1 d . . .
C12 C -0.2082(4) 0.7993(4) 0.0030(4) 0.0254(8) Uani 1 d . . .
C13 C 0.0061(5) 0.7341(4) -0.0303(4) 0.0262(8) Uani 1 d . . .
C14 C 0.0494(5) 0.5674(4) 0.2259(4) 0.0249(8) Uani 1 d . . .
C15 C -0.1723(4) 0.9320(5) 0.0160(4) 0.0232(7) Uani 1 d . . .
C16 C 0.1633(5) 0.7796(4) 0.0315(5) 0.0274(8) Uani 1 d . . .
C21 C 0.0809(5) 1.1122(4) 0.3819(5) 0.0299(9) Uani 1 d . . .
C22 C -0.1210(4) 0.9890(5) 0.3880(4) 0.0277(10) Uani 1 d . . .
C23 C 0.1289(5) 0.9666(4) 0.5681(4) 0.0322(10) Uani 1 d . . .
C24 C 0.2120(5) 1.0985(4) 0.3483(4) 0.0260(8) Uani 1 d . . .
C25 C -0.1735(5) 0.8613(4) 0.3625(5) 0.0253(8) Uani 1 d . . .
C26 C 0.2470(5) 0.8741(4) 0.5925(4) 0.0316(10) Uani 1 d . . .
C70 C 1.4854(5) 1.0462(5) 1.0633(5) 0.0328(9) Uani 1 d . . .
OW1 O 0.5038(6) 1.1555(5) 0.7212(6) 0.0724(16) Uani 1 d D . .
OW2 O 0.4280(4) 0.6159(4) 0.5892(5) 0.0459(9) Uani 1 d D . .
O14A O 0.0733(4) 0.4592(3) 0.2496(3) 0.0342(7) Uani 1 d . . .
O14B O 0.1323(4) 0.6498(3) 0.3031(3) 0.0304(7) Uani 1 d . . .
O15A O -0.2465(4) 1.0042(3) -0.0697(4) 0.0384(8) Uani 1 d . . .
O15B O -0.0571(3) 0.9599(3) 0.1276(3) 0.0263(6) Uani 1 d . . .
O16A O 0.2342(4) 0.7832(3) -0.0393(4) 0.0392(8) Uani 1 d . . .
O16B O 0.2142(3) 0.8144(3) 0.1572(3) 0.0334(7) Uani 1 d . . .
O24A O 0.2863(4) 1.1873(3) 0.3471(4) 0.0405(8) Uani 1 d . . .
O24B O 0.2406(4) 0.9921(3) 0.3195(4) 0.0321(7) Uani 1 d . . .
O25A O -0.2827(4) 0.8303(4) 0.3797(4) 0.0424(8) Uani 1 d . . .
O25B O -0.0969(3) 0.7910(3) 0.3198(3) 0.0268(6) Uani 1 d . . .
O26A O 0.3461(5) 0.8599(4) 0.7083(4) 0.0516(11) Uani 1 d . . .
O26B O 0.2350(4) 0.8091(3) 0.4882(3) 0.0324(7) Uani 1 d . . .
H11A H -0.137(6) 0.548(6) 0.038(6) 0.035(14) Uiso 1 d . . .
H11B H -0.180(7) 0.612(6) 0.138(7) 0.041(16) Uiso 1 d . . .
H12A H -0.264(6) 0.779(5) -0.096(5) 0.024(12) Uiso 1 d . . .
H12B H -0.262(8) 0.786(6) 0.054(7) 0.052(19) Uiso 1 d . . .
H13A H -0.054(6) 0.784(5) -0.112(6) 0.033(14) Uiso 1 d . . .
H13B H 0.014(6) 0.659(6) -0.054(5) 0.027(13) Uiso 1 d . . .
H21A H 0.000(6) 1.129(5) 0.300(6) 0.024(12) Uiso 1 d . . .
H21B H 0.099(7) 1.175(6) 0.464(7) 0.048(18) Uiso 1 d . . .
H22A H -0.156(6) 1.030(6) 0.448(6) 0.033(14) Uiso 1 d . . .
H22B H -0.183(4) 1.044(4) 0.295(4) 0.005(9) Uiso 1 d . . .
H23A H 0.066(6) 0.918(6) 0.623(5) 0.035(15) Uiso 1 d . . .
H23B H 0.190(9) 1.040(8) 0.631(8) 0.07(2) Uiso 1 d . . .
HW1A H 0.605(9) 1.190(13) 0.800(12) 0.14(4) Uiso 1 d D . .
HW1B H 0.441(10) 1.218(12) 0.697(13) 0.14(4) Uiso 1 d D . .
HW2A H 0.365(3) 0.676(7) 0.544(8) 0.063(16) Uiso 1 d D . .
HW2B H 0.511(5) 0.635(7) 0.594(8) 0.063(16) Uiso 1 d D . .

loop_
_atom_site_aniso_label
_atom_site_aniso_U_11
_atom_site_aniso_U_22
_atom_site_aniso_U_33
_atom_site_aniso_U_23
_atom_site_aniso_U_13
_atom_site_aniso_U_12
Tl 0.03801(9) 0.03759(10) 0.05359(11) 0.00934(9) 0.01725(8) 0.00196(8)
Zr 0.02057(15) 0.01885(16) 0.01826(14) -0.00289(12) 0.00830(13) -0.00107(13)
N71 0.046(2) 0.042(2) 0.046(2) -0.0060(19) 0.024(2) -0.018(2)
N72 0.049(3) 0.118(6) 0.063(3) -0.059(4) 0.011(3) -0.002(3)
N73 0.048(3) 0.080(4) 0.089(4) 0.033(3) 0.020(3) -0.022(3)
N1 0.0231(15) 0.0163(14) 0.0233(15) -0.0008(12) 0.0098(13) -0.0009(12)
N2 0.0282(16) 0.0197(15) 0.0269(16) -0.0018(12) 0.0131(14) -0.0019(12)
C11 0.035(2) 0.0173(17) 0.030(2) 0.0011(15) 0.0140(18) -0.0090(16)
C12 0.0190(17) 0.0269(19) 0.0262(19) -0.0012(15) 0.0051(16) 0.0005(14)
C13 0.034(2) 0.0222(18) 0.0246(18) -0.0012(15) 0.0148(17) 0.0013(16)
C14 0.0306(19) 0.0192(18) 0.0330(19) 0.0012(15) 0.0214(17) 0.0005(14)
C15 0.0234(15) 0.0240(18) 0.0228(15) 0.0025(17) 0.0102(14) 0.0077(18)
C16 0.035(2) 0.0199(18) 0.036(2) -0.0074(16) 0.0230(19) -0.0024(15)
C21 0.035(2) 0.0182(18) 0.037(2) -0.0020(16) 0.017(2) -0.0024(16)
C22 0.023(2) 0.030(2) 0.034(2) -0.0047(15) 0.016(2) 0.0032(14)
C23 0.042(2) 0.033(2) 0.0223(17) -0.0045(15) 0.0137(18) 0.0057(17)
C24 0.031(2) 0.0225(18) 0.0227(18) -0.0037(14) 0.0094(17) -0.0082(15)
C25 0.0224(18) 0.029(2) 0.0268(17) 0.0010(15) 0.0121(16) 0.0002(16)
C26 0.037(2) 0.032(2) 0.0223(18) -0.0025(15) 0.0092(18) -0.0007(17)
C70 0.0224(18) 0.034(2) 0.037(2) -0.0044(18) 0.0068(17) -0.0008(17)
OW1 0.052(3) 0.052(3) 0.087(4) -0.003(3) 0.003(3) 0.019(2)
OW2 0.0340(18) 0.038(2) 0.058(2) 0.0017(17) 0.0113(18) 0.0049(15)
O14A 0.0426(16) 0.0241(18) 0.0387(15) 0.0027(13) 0.0197(13) 0.0036(13)
O14B 0.0358(16) 0.0195(13) 0.0282(14) -0.0035(11) 0.0054(13) 0.0046(12)
O15A 0.0365(17) 0.0330(18) 0.0378(17) 0.0054(14) 0.0075(15) 0.0091(14)
O15B 0.0329(13) 0.0224(15) 0.0231(12) 0.0002(10) 0.0110(11) -0.0022(11)
O16A 0.0469(19) 0.0425(19) 0.0449(18) -0.0071(15) 0.0357(17) -0.0027(16)
O16B 0.0273(14) 0.0437(19) 0.0343(15) -0.0148(13) 0.0177(13) -0.0067(13)
O24A 0.0383(18) 0.0268(16) 0.057(2) -0.0018(15) 0.0202(17) -0.0105(14)
O24B 0.0311(15) 0.0288(15) 0.0429(17) -0.0113(13) 0.0218(14) -0.0124(12)
O25A 0.0347(16) 0.0408(19) 0.058(2) 0.0012(17) 0.0260(16) -0.0033(15)
O25B 0.0303(14) 0.0237(13) 0.0331(15) -0.0021(11) 0.0198(13) -0.0028(11)
O26A 0.057(2) 0.057(3) 0.0227(15) -0.0099(16) -0.0014(16) 0.017(2)
O26B 0.0368(16) 0.0321(16) 0.0204(13) -0.0058(11) 0.0039(13) 0.0107(13)

loop_
_geom_bond_atom_site_label_1
_geom_bond_atom_site_label_2
_geom_bond_distance
_geom_bond_site_symmetry_2
_geom_bond_publ_flag
Tl O14A 2.750(3) 2_656 ?
Zr O26B 2.130(3) . ?
Zr O15B 2.133(3) . ?
Zr O16B 2.145(3) . ?
Zr O25B 2.148(3) . ?
Zr O14B 2.177(3) . ?
Zr O24B 2.187(3) . ?
Zr N1 2.460(3) . ?
Zr N2 2.470(4) . ?
N71 C70 1.309(7) . ?
N71 H71A 0.8600 . ?
N71 H71B 0.8600 . ?
N72 C70 1.322(7) . ?
N72 H72A 0.8600 . ?
N72 H72B 0.8600 . ?
N73 C70 1.315(8) . ?
N73 H73A 0.8600 . ?
N73 H73B 0.8600 . ?
N1 C11 1.466(5) . ?
N1 C12 1.482(5) . ?
N1 C13 1.497(6) . ?
N2 C21 1.480(5) . ?
N2 C22 1.492(5) . ?
N2 C23 1.496(5) . ?
C11 C14 1.506(6) . ?
C11 H11A 0.98(6) . ?
C11 H11B 1.11(7) . ?
C12 C15 1.522(7) . ?
C12 H12A 0.99(5) . ?
C12 H12B 0.92(8) . ?
C13 C16 1.512(6) . ?
C13 H13A 1.00(6) . ?
C13 H13B 0.89(6) . ?
C14 O14A 1.243(5) . ?
C14 O14B 1.283(5) . ?
C15 O15A 1.215(5) . ?
C15 O15B 1.303(5) . ?
C16 O16A 1.226(6) . ?
C16 O16B 1.280(5) . ?
C21 C24 1.495(7) . ?
C21 H21A 0.93(5) . ?
C21 H21B 1.08(7) . ?
C22 C25 1.510(7) . ?
C22 H22A 0.96(6) . ?
C22 H22B 1.11(4) . ?
C23 C26 1.507(6) . ?
C23 H23A 1.15(6) . ?
C23 H23B 1.08(9) . ?
C24 O24A 1.243(5) . ?
C24 O24B 1.291(5) . ?
C25 O25A 1.224(6) . ?
C25 O25B 1.301(5) . ?
C26 O26A 1.230(6) . ?
C26 O26B 1.291(5) . ?
OW1 HW1A 1.08(9) . ?
OW1 HW1B 0.90(10) . ?
OW2 HW2A 0.91(6) . ?
OW2 HW2B 0.84(6) . ?
O14A Tl 2.750(3) 2_646 ?
